data_4027844
loop_
_publ_author_name
'Shinn Dee Yeoh'
'Colin E. Skene'
'Jonathan M. White'

_publ_section_title
;
 Hyperconjugation Involving Strained Carbon-Carbon Bonds. Structural
 Analysis of Ester and Ether Derivatives and One-Bond 13C-13C Coupling
 Constants of \a- and \b-Nopinol
;
_journal_name_full 'Journal of Organic Chemistry'
_journal_page_first 311
_journal_page_last 319
_journal_paper_doi 10.1021/jo3020243
_journal_volume 78
_journal_year 2013
_chemical_formula_sum 'C16 H19 N O4'
_chemical_formula_weight 289.32
_chemical_name_systematic
;
 ?
;
_space_group_IT_number 4
_symmetry_cell_setting monoclinic
_symmetry_space_group_name_Hall 'P 2yb'
_symmetry_space_group_name_H-M 'P 1 21 1'
_atom_sites_solution_hydrogens geom
_atom_sites_solution_primary direct
_atom_sites_solution_secondary difmap
_audit_creation_method SHELXL-97
_cell_angle_alpha 90.00
_cell_angle_beta 98.352(2)
_cell_angle_gamma 90.00
_cell_formula_units_Z 2
_cell_length_a 7.7048(7)
_cell_length_b 9.7610(9)
_cell_length_c 9.6507(9)
_cell_measurement_reflns_used 2021
_cell_measurement_temperature 130(2)
_cell_measurement_theta_max 28.35
_cell_measurement_theta_min 2.67
_cell_volume 718.10(11)
_computing_cell_refinement 'Bruker SMART'
_computing_data_collection 'Bruker SMART'
_computing_data_reduction 'Bruker SAINT'
_computing_molecular_graphics 'Bruker SHELXTL'
_computing_publication_material 'Bruker SHELXTL'
_computing_structure_refinement 'Bruker SHELXTL'
_computing_structure_solution 'Bruker SHELXTL'
_diffrn_ambient_temperature 130(2)
_diffrn_measured_fraction_theta_full 1.000
_diffrn_measured_fraction_theta_max 1.000
_diffrn_measurement_device_type 'CCD area detector'
_diffrn_measurement_method 'phi and omega scans'
_diffrn_radiation_monochromator graphite
_diffrn_radiation_source 'fine-focus sealed tube'
_diffrn_radiation_type MoK\a
_diffrn_radiation_wavelength 0.71073
_diffrn_reflns_av_R_equivalents 0.0339
_diffrn_reflns_av_sigmaI/netI 0.0396
_diffrn_reflns_limit_h_max 9
_diffrn_reflns_limit_h_min -9
_diffrn_reflns_limit_k_max 11
_diffrn_reflns_limit_k_min -8
_diffrn_reflns_limit_l_max 11
_diffrn_reflns_limit_l_min -11
_diffrn_reflns_number 3810
_diffrn_reflns_theta_full 24.99
_diffrn_reflns_theta_max 24.99
_diffrn_reflns_theta_min 2.13
_exptl_absorpt_coefficient_mu 0.096
_exptl_absorpt_correction_type none
_exptl_crystal_colour colourless
_exptl_crystal_density_diffrn 1.338
_exptl_crystal_description slab
_exptl_crystal_F_000 308
_exptl_crystal_size_max 0.40
_exptl_crystal_size_mid 0.40
_exptl_crystal_size_min 0.30
_refine_diff_density_max 0.138
_refine_diff_density_min -0.187
_refine_diff_density_rms 0.036
_refine_ls_abs_structure_details 'Flack H D (1983), Acta Cryst. A39, 876-881'
_refine_ls_abs_structure_Flack 0.5(12)
_refine_ls_extinction_method none
_refine_ls_goodness_of_fit_ref 1.043
_refine_ls_hydrogen_treatment constr
_refine_ls_matrix_type full
_refine_ls_number_parameters 192
_refine_ls_number_reflns 2011
_refine_ls_number_restraints 1
_refine_ls_restrained_S_all 1.042
_refine_ls_R_factor_all 0.0347
_refine_ls_R_factor_gt 0.0334
_refine_ls_shift/su_max 0.000
_refine_ls_shift/su_mean 0.000
_refine_ls_structure_factor_coef Fsqd
_refine_ls_weighting_details 'calc w=1/[\s^2^(Fo^2^)+(0.0440P)^2^+0.0000P] where P=(Fo^2^+2Fc^2^)/3'
_refine_ls_weighting_scheme calc
_refine_ls_wR_factor_gt 0.0795
_refine_ls_wR_factor_ref 0.0804
_reflns_number_gt 1921
_reflns_number_total 2011
_reflns_threshold_expression >2sigma(I)
_cod_data_source_file jo3020243_si_006.cif
_cod_data_source_block jmwsdy6a
_cod_database_code 4027844

loop_
_symmetry_equiv_pos_as_xyz
'x, y, z'
'-x, y+1/2, -z'

loop_
_atom_site_label
_atom_site_type_symbol
_atom_site_fract_x
_atom_site_fract_y
_atom_site_fract_z
_atom_site_U_iso_or_equiv
_atom_site_adp_type
_atom_site_occupancy
_atom_site_symmetry_multiplicity
_atom_site_calc_flag
_atom_site_refinement_flags
O1 O -0.03525(17) 0.97513(15) 0.73865(13) 0.0246(3) Uani 1 1 d .
N1 N 0.1257(2) 1.24094(19) 0.68191(18) 0.0255(4) Uani 1 1 d .
O2 O -0.1874(2) 0.94649(17) 0.52276(15) 0.0362(4) Uani 1 1 d .
O3 O 0.17946(19) 1.15570(16) 0.60506(17) 0.0338(4) Uani 1 1 d .
O4 O 0.21973(19) 1.30560(17) 0.77273(16) 0.0380(4) Uani 1 1 d .
C10 C -0.1346(2) 1.0168(2) 0.6217(2) 0.0212(5) Uani 1 1 d .
C2 C 0.0345(3) 0.8342(2) 0.7413(2) 0.0245(5) Uani 1 1 d .
H1 H -0.0244 0.7839 0.6572 0.029 Uiso 1 1 calc R
C15 C -0.4131(3) 1.3343(3) 0.6145(2) 0.0305(5) Uani 1 1 d .
H15 H -0.5344 1.3563 0.5984 0.037 Uiso 1 1 calc R
C6 C 0.3408(3) 0.8800(2) 0.8773(2) 0.0237(5) Uani 1 1 d .
C1 C 0.2298(3) 0.8411(2) 0.7347(2) 0.0248(5) Uani 1 1 d .
H2 H 0.2632 0.8890 0.6509 0.030 Uiso 1 1 calc R
C11 C -0.1832(3) 1.1653(2) 0.62949(19) 0.0206(4) Uani 1 1 d .
C16 C -0.3599(3) 1.2002(2) 0.6055(2) 0.0261(5) Uani 1 1 d .
H16 H -0.4454 1.1305 0.5825 0.031 Uiso 1 1 calc R
C14 C -0.2898(3) 1.4371(2) 0.6470(2) 0.0297(5) Uani 1 1 d .
H14 H -0.3268 1.5295 0.6524 0.036 Uiso 1 1 calc R
C12 C -0.0630(3) 1.2707(2) 0.66208(19) 0.0219(5) Uani 1 1 d .
C13 C -0.1137(3) 1.4055(2) 0.6715(2) 0.0260(5) Uani 1 1 d .
H13 H -0.0286 1.4754 0.6944 0.031 Uiso 1 1 calc R
C5 C 0.3220(3) 0.7267(2) 0.9161(2) 0.0268(5) Uani 1 1 d .
H4 H 0.4275 0.6854 0.9736 0.032 Uiso 1 1 calc R
C8 C 0.2771(3) 0.9892(2) 0.9709(2) 0.0279(5) Uani 1 1 d .
H8A H 0.2824 1.0792 0.9268 0.042 Uiso 1 1 calc R
H8B H 0.3521 0.9892 1.0620 0.042 Uiso 1 1 calc R
H8C H 0.1558 0.9694 0.9839 0.042 Uiso 1 1 calc R
C7 C 0.3003(3) 0.6932(2) 0.7579(2) 0.0291(5) Uani 1 1 d .
H7A H 0.2127 0.6210 0.7278 0.035 Uiso 1 1 calc R
H7B H 0.4120 0.6760 0.7215 0.035 Uiso 1 1 calc R
C3 C -0.0099(3) 0.7626(3) 0.8741(2) 0.0296(5) Uani 1 1 d .
H6A H -0.0961 0.6890 0.8455 0.036 Uiso 1 1 calc R
H6B H -0.0668 0.8299 0.9297 0.036 Uiso 1 1 calc R
C4 C 0.1492(3) 0.6995(3) 0.9691(2) 0.0331(5) Uani 1 1 d .
H5A H 0.1548 0.7378 1.0647 0.040 Uiso 1 1 calc R
H5B H 0.1318 0.5993 0.9752 0.040 Uiso 1 1 calc R
C9 C 0.5295(3) 0.9150(3) 0.8576(2) 0.0343(6) Uani 1 1 d .
H9A H 0.6047 0.9134 0.9486 0.051 Uiso 1 1 calc R
H9B H 0.5325 1.0066 0.8163 0.051 Uiso 1 1 calc R
H9C H 0.5719 0.8475 0.7952 0.051 Uiso 1 1 calc R

loop_
_atom_site_aniso_label
_atom_site_aniso_U_11
_atom_site_aniso_U_22
_atom_site_aniso_U_33
_atom_site_aniso_U_23
_atom_site_aniso_U_13
_atom_site_aniso_U_12
O1 0.0291(8) 0.0195(9) 0.0230(7) 0.0002(6) -0.0030(6) 0.0032(6)
N1 0.0229(9) 0.0222(11) 0.0305(9) 0.0090(9) 0.0005(8) -0.0026(8)
O2 0.0442(10) 0.0299(10) 0.0302(8) -0.0055(7) -0.0096(7) 0.0043(8)
O3 0.0290(8) 0.0255(9) 0.0495(9) -0.0006(8) 0.0140(7) 0.0019(7)
O4 0.0321(9) 0.0405(11) 0.0381(9) 0.0026(8) -0.0064(7) -0.0085(8)
C10 0.0158(10) 0.0263(12) 0.0219(10) 0.0024(9) 0.0038(8) -0.0011(9)
C2 0.0287(12) 0.0167(11) 0.0269(10) -0.0017(9) -0.0006(8) 0.0007(9)
C15 0.0256(11) 0.0395(15) 0.0268(11) 0.0064(11) 0.0048(9) 0.0076(11)
C6 0.0232(11) 0.0225(12) 0.0253(10) -0.0002(9) 0.0029(8) 0.0001(9)
C1 0.0322(11) 0.0215(12) 0.0211(10) -0.0013(9) 0.0053(8) 0.0000(9)
C11 0.0246(10) 0.0228(12) 0.0143(9) 0.0019(9) 0.0022(8) -0.0009(9)
C16 0.0242(11) 0.0325(13) 0.0215(10) 0.0051(10) 0.0026(8) 0.0003(10)
C14 0.0372(13) 0.0267(13) 0.0266(10) 0.0045(10) 0.0092(9) 0.0094(10)
C12 0.0223(11) 0.0254(12) 0.0181(10) 0.0037(9) 0.0036(8) 0.0021(9)
C13 0.0328(13) 0.0220(12) 0.0234(10) -0.0011(9) 0.0050(9) -0.0030(10)
C5 0.0254(11) 0.0235(13) 0.0300(11) 0.0045(10) -0.0009(9) 0.0048(9)
C8 0.0303(12) 0.0267(13) 0.0255(10) -0.0032(10) 0.0006(9) -0.0006(10)
C7 0.0276(11) 0.0235(12) 0.0362(12) -0.0051(10) 0.0046(9) 0.0037(10)
C3 0.0288(12) 0.0236(12) 0.0369(12) 0.0019(11) 0.0061(9) -0.0014(10)
C4 0.0367(13) 0.0265(13) 0.0360(12) 0.0098(10) 0.0057(10) 0.0001(10)
C9 0.0280(12) 0.0329(14) 0.0426(13) -0.0013(11) 0.0073(10) -0.0027(10)

loop_
_atom_type_symbol
_atom_type_description
_atom_type_scat_dispersion_real
_atom_type_scat_dispersion_imag
_atom_type_scat_source
C C 0.0033 0.0016 'International Tables Vol C Tables 4.2.6.8 and 6.1.1.4'
H H 0.0000 0.0000 'International Tables Vol C Tables 4.2.6.8 and 6.1.1.4'
N N 0.0061 0.0033 'International Tables Vol C Tables 4.2.6.8 and 6.1.1.4'
O O 0.0106 0.0060 'International Tables Vol C Tables 4.2.6.8 and 6.1.1.4'

loop_
_geom_angle_atom_site_label_1
_geom_angle_atom_site_label_2
_geom_angle_atom_site_label_3
_geom_angle
C10 O1 C2 117.55(16)
O3 N1 O4 124.35(18)
O3 N1 C12 118.09(17)
O4 N1 C12 117.55(17)
O2 C10 O1 125.9(2)
O2 C10 C11 122.34(18)
O1 C10 C11 111.65(17)
O1 C2 C1 108.61(16)
O1 C2 C3 108.27(17)
C1 C2 C3 113.32(17)
O1 C2 H1 108.9
C1 C2 H1 108.9
C3 C2 H1 108.9
C16 C15 C14 120.1(2)
C16 C15 H15 119.9
C14 C15 H15 119.9
C8 C6 C9 108.09(19)
C8 C6 C5 118.79(17)
C9 C6 C5 111.61(18)
C8 C6 C1 120.75(17)
C9 C6 C1 110.69(17)
C5 C6 C1 85.41(16)
C2 C1 C7 106.42(17)
C2 C1 C6 113.21(16)
C7 C1 C6 87.90(16)
C2 C1 H2 115.3
C7 C1 H2 115.3
C6 C1 H2 115.3
C12 C11 C16 117.4(2)
C12 C11 C10 124.29(18)
C16 C11 C10 118.26(18)
C15 C16 C11 121.0(2)
C15 C16 H16 119.5
C11 C16 H16 119.5
C13 C14 C15 120.1(2)
C13 C14 H14 119.9
C15 C14 H14 119.9
C13 C12 C11 122.4(2)
C13 C12 N1 117.68(19)
C11 C12 N1 119.9(2)
C14 C13 C12 118.9(2)
C14 C13 H13 120.5
C12 C13 H13 120.5
C4 C5 C7 108.75(18)
C4 C5 C6 111.48(17)
C7 C5 C6 88.04(16)
C4 C5 H4 115.2
C7 C5 H4 115.2
C6 C5 H4 115.2
C6 C8 H8A 109.5
C6 C8 H8B 109.5
H8A C8 H8B 109.5
C6 C8 H8C 109.5
H8A C8 H8C 109.5
H8B C8 H8C 109.5
C5 C7 C1 86.06(15)
C5 C7 H7A 114.3
C1 C7 H7A 114.3
C5 C7 H7B 114.3
C1 C7 H7B 114.3
H7A C7 H7B 111.5
C2 C3 C4 114.89(18)
C2 C3 H6A 108.5
C4 C3 H6A 108.5
C2 C3 H6B 108.5
C4 C3 H6B 108.5
H6A C3 H6B 107.5
C5 C4 C3 112.91(18)
C5 C4 H5A 109.0
C3 C4 H5A 109.0
C5 C4 H5B 109.0
C3 C4 H5B 109.0
H5A C4 H5B 107.8
C6 C9 H9A 109.5
C6 C9 H9B 109.5
H9A C9 H9B 109.5
C6 C9 H9C 109.5
H9A C9 H9C 109.5
H9B C9 H9C 109.5

loop_
_geom_bond_atom_site_label_1
_geom_bond_atom_site_label_2
_geom_bond_distance
O1 C10 1.332(2)
O1 C2 1.475(3)
N1 O3 1.226(2)
N1 O4 1.228(2)
N1 C12 1.467(3)
O2 C10 1.198(2)
C10 C11 1.501(3)
C2 C1 1.517(3)
C2 C3 1.542(3)
C2 H1 1.0000
C15 C16 1.378(3)
C15 C14 1.386(3)
C15 H15 0.9500
C6 C8 1.523(3)
C6 C9 1.532(3)
C6 C5 1.554(3)
C6 C1 1.558(3)
C1 C7 1.547(3)
C1 H2 1.0000
C11 C12 1.389(3)
C11 C16 1.390(3)
C16 H16 0.9500
C14 C13 1.378(3)
C14 H14 0.9500
C12 C13 1.379(3)
C13 H13 0.9500
C5 C4 1.518(3)
C5 C7 1.547(3)
C5 H4 1.0000
C8 H8A 0.9800
C8 H8B 0.9800
C8 H8C 0.9800
C7 H7A 0.9900
C7 H7B 0.9900
C3 C4 1.547(3)
C3 H6A 0.9900
C3 H6B 0.9900
C4 H5A 0.9900
C4 H5B 0.9900
C9 H9A 0.9800
C9 H9B 0.9800
C9 H9C 0.9800

loop_
_geom_torsion_atom_site_label_1
_geom_torsion_atom_site_label_2
_geom_torsion_atom_site_label_3
_geom_torsion_atom_site_label_4
_geom_torsion
C2 O1 C10 O2 7.9(3)
C2 O1 C10 C11 -175.11(15)
C10 O1 C2 C1 107.64(18)
C10 O1 C2 C3 -128.92(18)
O1 C2 C1 C7 172.54(16)
C3 C2 C1 C7 52.2(2)
O1 C2 C1 C6 77.7(2)
C3 C2 C1 C6 -42.7(2)
C8 C6 C1 C2 -40.3(3)
C9 C6 C1 C2 -167.94(19)
C5 C6 C1 C2 80.67(19)
C8 C6 C1 C7 -147.3(2)
C9 C6 C1 C7 85.1(2)
C5 C6 C1 C7 -26.31(15)
O2 C10 C11 C12 -129.2(2)
O1 C10 C11 C12 53.6(2)
O2 C10 C11 C16 52.1(3)
O1 C10 C11 C16 -125.00(18)
C14 C15 C16 C11 0.4(3)
C12 C11 C16 C15 -0.3(3)
C10 C11 C16 C15 178.43(19)
C16 C15 C14 C13 -0.5(3)
C16 C11 C12 C13 0.2(3)
C10 C11 C12 C13 -178.40(19)
C16 C11 C12 N1 -177.10(16)
C10 C11 C12 N1 4.3(3)
O3 N1 C12 C13 -139.28(19)
O4 N1 C12 C13 39.2(3)
O3 N1 C12 C11 38.2(3)
O4 N1 C12 C11 -143.36(18)
C15 C14 C13 C12 0.4(3)
C11 C12 C13 C14 -0.3(3)
N1 C12 C13 C14 177.09(16)
C8 C6 C5 C4 39.7(3)
C9 C6 C5 C4 166.45(18)
C1 C6 C5 C4 -83.10(18)
C8 C6 C5 C7 149.06(18)
C9 C6 C5 C7 -84.15(19)
C1 C6 C5 C7 26.31(15)
C4 C5 C7 C1 85.56(19)
C6 C5 C7 C1 -26.49(15)
C2 C1 C7 C5 -87.18(17)
C6 C1 C7 C5 26.42(15)
O1 C2 C3 C4 -125.8(2)
C1 C2 C3 C4 -5.3(3)
C7 C5 C4 C3 -47.5(2)
C6 C5 C4 C3 47.9(3)
C2 C3 C4 C5 2.8(3)
